data_2210297
loop_
_publ_author_name
'Bo Yang'
'You-Feng Xia'
'Sai Bi'
'Shu-Sheng Zhang'

_publ_section_title
;
 2-(4-Methoxybenzoylamino)benzimidazole
;
_journal_coeditor_code HK2114
_journal_issue 9
_journal_name_full 'Acta Crystallographica Section E'
_journal_page_first o4200
_journal_page_last o4202
_journal_paper_doi 10.1107/S1600536806034210
_journal_volume 62
_journal_year 2006
_chemical_formula_iupac 'C15 H13 N3 O2'
_chemical_formula_moiety 'C15 H13 N3 O2'
_chemical_formula_sum 'C15 H13 N3 O2'
_chemical_formula_weight 267.28
_chemical_name_systematic
;
2-(4-Methoxybenzoylamino)benzimidazole
;
_space_group_IT_number 14
_symmetry_cell_setting monoclinic
_symmetry_space_group_name_Hall '-P 2ybc'
_symmetry_space_group_name_H-M 'P 1 21/c 1'
_atom_sites_solution_hydrogens geom
_atom_sites_solution_primary direct
_atom_sites_solution_secondary difmap
_audit_creation_method SHELXL-97
_cell_angle_alpha 90.00
_cell_angle_beta 98.626(3)
_cell_angle_gamma 90.00
_cell_formula_units_Z 8
_cell_length_a 10.158(2)
_cell_length_b 24.784(5)
_cell_length_c 10.474(2)
_cell_measurement_reflns_used 2936
_cell_measurement_temperature 294(2)
_cell_measurement_theta_max 23.0
_cell_measurement_theta_min 2.6
_cell_volume 2607.1(9)
_computing_cell_refinement 'SAINT (Siemens, 1996)'
_computing_data_collection 'SMART (Siemens, 1996)'
_computing_data_reduction SAINT
_computing_molecular_graphics 'SHELXTL (Bruker, 1997)'
_computing_publication_material
;
SHELXTL, PARST (Nardelli, 1995) and PLATON (Spek, 2003)
;
_computing_structure_refinement 'SHELXL97 (Sheldrick, 1997)'
_computing_structure_solution 'SHELXS97 (Sheldrick, 1997)'
_diffrn_ambient_temperature 294(2)
_diffrn_detector_area_resol_mean 8.33
_diffrn_measured_fraction_theta_full 0.995
_diffrn_measured_fraction_theta_max 0.995
_diffrn_measurement_device_type 'Siemens SMART 1000 CCD area-detector'
_diffrn_measurement_method \w
_diffrn_radiation_monochromator graphite
_diffrn_radiation_source 'fine-focus sealed tube'
_diffrn_radiation_type MoK\a
_diffrn_radiation_wavelength 0.71073
_diffrn_reflns_av_R_equivalents 0.0311
_diffrn_reflns_av_sigmaI/netI 0.0373
_diffrn_reflns_limit_h_max 12
_diffrn_reflns_limit_h_min -11
_diffrn_reflns_limit_k_max 30
_diffrn_reflns_limit_k_min -27
_diffrn_reflns_limit_l_max 11
_diffrn_reflns_limit_l_min -12
_diffrn_reflns_number 14506
_diffrn_reflns_theta_full 26.02
_diffrn_reflns_theta_max 26.02
_diffrn_reflns_theta_min 1.64
_diffrn_standards_number 0
_exptl_absorpt_coefficient_mu 0.093
_exptl_absorpt_correction_T_max 0.9889
_exptl_absorpt_correction_T_min 0.9627
_exptl_absorpt_correction_type multi-scan
_exptl_absorpt_process_details '(SADABS; Sheldrick, 1996)'
_exptl_crystal_colour colorless
_exptl_crystal_density_diffrn 1.362
_exptl_crystal_density_method 'not measured'
_exptl_crystal_description block
_exptl_crystal_F_000 1120
_exptl_crystal_size_max 0.41
_exptl_crystal_size_mid 0.16
_exptl_crystal_size_min 0.12
_refine_diff_density_max 0.268
_refine_diff_density_min -0.171
_refine_ls_extinction_method none
_refine_ls_goodness_of_fit_ref 1.043
_refine_ls_hydrogen_treatment constr
_refine_ls_matrix_type full
_refine_ls_number_parameters 361
_refine_ls_number_reflns 5111
_refine_ls_number_restraints 0
_refine_ls_restrained_S_all 1.043
_refine_ls_R_factor_all 0.0706
_refine_ls_R_factor_gt 0.0499
_refine_ls_shift/su_max 0.000
_refine_ls_shift/su_mean 0.000
_refine_ls_structure_factor_coef Fsqd
_refine_ls_weighting_details 'calc w=1/[\s^2^(Fo^2^)+(0.0493P)^2^+0.5412P] where P=(Fo^2^+2Fc^2^)/3'
_refine_ls_weighting_scheme calc
_refine_ls_wR_factor_gt 0.1104
_refine_ls_wR_factor_ref 0.1213
_reflns_number_gt 3791
_reflns_number_total 5111
_reflns_threshold_expression I>2\s(I)
_cod_data_source_file hk2114.cif
_cod_data_source_block I
_cod_original_cell_volume 2607.0(9)
_cod_original_sg_symbol_H-M 'P 21/c'
_cod_database_code 2210297
_cod_database_fobs_code 2210297

loop_
_symmetry_equiv_pos_as_xyz
'x, y, z'
'-x, y+1/2, -z+1/2'
'-x, -y, -z'
'x, -y-1/2, z-1/2'

loop_
_atom_site_type_symbol
_atom_site_label
_atom_site_fract_x
_atom_site_fract_y
_atom_site_fract_z
_atom_site_U_iso_or_equiv
_atom_site_adp_type
_atom_site_calc_flag
_atom_site_refinement_flags
_atom_site_occupancy
O O1 -0.15121(14) 0.65605(6) 0.40790(16) 0.0563(4) Uani d . 1
O O2 0.11462(15) 0.88635(6) 0.53225(16) 0.0627(4) Uani d . 1
O O3 0.36607(13) 0.44940(6) 0.61570(15) 0.0551(4) Uani d . 1
O O4 0.67454(17) 0.59230(7) 1.06971(16) 0.0676(5) Uani d . 1
N N1 -0.06754(15) 0.55452(6) 0.36434(15) 0.0412(4) Uani d . 1
H H1A -0.1440 0.5683 0.3706 0.049 Uiso calc R 1
N N2 0.15213(15) 0.54979(6) 0.36280(15) 0.0386(4) Uani d . 1
N N3 0.06631(15) 0.63468(6) 0.40936(16) 0.0412(4) Uani d . 1
H H3A 0.1462 0.6471 0.4212 0.049 Uiso calc R 1
N N4 0.42711(15) 0.36171(6) 0.47761(15) 0.0422(4) Uani d . 1
H H4A 0.3531 0.3735 0.4973 0.051 Uiso calc R 1
N N5 0.64704(15) 0.35282(6) 0.48206(16) 0.0414(4) Uani d . 1
N N6 0.57704(15) 0.41801(6) 0.62091(15) 0.0423(4) Uani d . 1
H H6A 0.6585 0.4221 0.6561 0.051 Uiso calc R 1
C C1 -0.04112(18) 0.50123(8) 0.33640(18) 0.0371(4) Uani d . 1
C C2 -0.1230(2) 0.45665(9) 0.3139(2) 0.0498(5) Uani d . 1
H H2B -0.2143 0.4590 0.3147 0.060 Uiso calc R 1
C C3 -0.0631(2) 0.40842(9) 0.2903(2) 0.0520(6) Uani d . 1
H H3B -0.1148 0.3775 0.2745 0.062 Uiso calc R 1
C C4 0.0737(2) 0.40538(8) 0.2897(2) 0.0496(5) Uani d . 1
H H4B 0.1112 0.3723 0.2734 0.060 Uiso calc R 1
C C5 0.1552(2) 0.44979(8) 0.31244(19) 0.0429(5) Uani d . 1
H H5B 0.2464 0.4472 0.3116 0.052 Uiso calc R 1
C C6 0.09613(18) 0.49881(7) 0.33685(17) 0.0364(4) Uani d . 1
C C7 0.05048(18) 0.58048(8) 0.37967(18) 0.0367(4) Uani d . 1
C C8 -0.03400(19) 0.67019(8) 0.42148(19) 0.0417(5) Uani d . 1
C C9 0.00728(19) 0.72692(8) 0.45133(19) 0.0408(5) Uani d . 1
C C10 -0.0793(2) 0.76108(9) 0.5016(2) 0.0537(6) Uani d . 1
H H10A -0.1610 0.7478 0.5173 0.064 Uiso calc R 1
C C11 -0.0477(2) 0.81459(9) 0.5292(2) 0.0584(6) Uani d . 1
H H11A -0.1081 0.8369 0.5622 0.070 Uiso calc R 1
C C12 0.0733(2) 0.83472(8) 0.5076(2) 0.0468(5) Uani d . 1
C C13 0.1609(2) 0.80111(9) 0.4568(2) 0.0566(6) Uani d . 1
H H13A 0.2427 0.8144 0.4416 0.068 Uiso calc R 1
C C14 0.1281(2) 0.74818(8) 0.4286(2) 0.0528(6) Uani d . 1
H H14A 0.1879 0.7262 0.3936 0.063 Uiso calc R 1
C C15 0.0162(2) 0.92569(9) 0.5492(2) 0.0603(6) Uani d . 1
H H15A 0.0580 0.9603 0.5653 0.090 Uiso calc R 1
H H15B -0.0270 0.9157 0.6212 0.090 Uiso calc R 1
H H15C -0.0485 0.9275 0.4725 0.090 Uiso calc R 1
C C16 0.44244(19) 0.32211(8) 0.38712(18) 0.0400(5) Uani d . 1
C C17 0.3533(2) 0.29200(9) 0.3036(2) 0.0504(5) Uani d . 1
H H17A 0.2619 0.2955 0.3019 0.061 Uiso calc R 1
C C18 0.4053(2) 0.25647(9) 0.2225(2) 0.0558(6) Uani d . 1
H H18A 0.3478 0.2355 0.1654 0.067 Uiso calc R 1
C C19 0.5414(2) 0.25155(9) 0.2248(2) 0.0583(6) Uani d . 1
H H19A 0.5733 0.2275 0.1686 0.070 Uiso calc R 1
C C20 0.6309(2) 0.28153(9) 0.3086(2) 0.0526(6) Uani d . 1
H H20A 0.7222 0.2778 0.3099 0.063 Uiso calc R 1
C C21 0.57992(19) 0.31744(8) 0.39094(19) 0.0403(5) Uani d . 1
C C22 0.55072(18) 0.37828(8) 0.52894(18) 0.0378(4) Uani d . 1
C C23 0.48454(19) 0.45152(8) 0.66112(19) 0.0401(5) Uani d . 1
C C24 0.53871(18) 0.48991(8) 0.76481(19) 0.0385(5) Uani d . 1
C C25 0.48989(19) 0.54240(8) 0.7637(2) 0.0434(5) Uani d . 1
H H25A 0.4266 0.5536 0.6954 0.052 Uiso calc R 1
C C26 0.5337(2) 0.57822(8) 0.8624(2) 0.0476(5) Uani d . 1
H H26A 0.5014 0.6134 0.8597 0.057 Uiso calc R 1
C C27 0.6262(2) 0.56105(9) 0.9655(2) 0.0470(5) Uani d . 1
C C28 0.6769(2) 0.50923(8) 0.9672(2) 0.0460(5) Uani d . 1
H H28A 0.7396 0.4980 1.0361 0.055 Uiso calc R 1
C C29 0.63484(19) 0.47421(8) 0.86720(19) 0.0421(5) Uani d . 1
H H29A 0.6710 0.4397 0.8681 0.051 Uiso calc R 1
C C30 0.6104(3) 0.64215(11) 1.0873(3) 0.0841(9) Uani d . 1
H H30A 0.6548 0.6597 1.1636 0.126 Uiso calc R 1
H H30B 0.5192 0.6355 1.0966 0.126 Uiso calc R 1
H H30C 0.6138 0.6649 1.0137 0.126 Uiso calc R 1

loop_
_atom_site_aniso_label
_atom_site_aniso_U_11
_atom_site_aniso_U_22
_atom_site_aniso_U_33
_atom_site_aniso_U_12
_atom_site_aniso_U_13
_atom_site_aniso_U_23
O1 0.0331(8) 0.0467(9) 0.0885(12) 0.0031(7) 0.0071(7) -0.0055(8)
O2 0.0565(10) 0.0418(9) 0.0887(12) -0.0017(7) 0.0070(9) -0.0092(8)
O3 0.0318(8) 0.0657(10) 0.0664(10) 0.0058(7) 0.0027(7) -0.0158(8)
O4 0.0752(12) 0.0630(11) 0.0653(10) -0.0104(9) 0.0127(9) -0.0232(8)
N1 0.0291(9) 0.0452(10) 0.0500(10) 0.0039(7) 0.0087(7) -0.0017(8)
N2 0.0332(9) 0.0396(9) 0.0442(9) 0.0027(7) 0.0093(7) -0.0010(7)
N3 0.0326(9) 0.0371(9) 0.0548(10) 0.0005(7) 0.0092(8) -0.0003(8)
N4 0.0310(9) 0.0470(10) 0.0487(10) 0.0025(7) 0.0065(7) -0.0051(8)
N5 0.0344(9) 0.0419(10) 0.0486(10) 0.0010(7) 0.0082(7) -0.0060(8)
N6 0.0302(9) 0.0486(10) 0.0474(10) 0.0018(7) 0.0040(7) -0.0099(8)
C1 0.0354(11) 0.0387(11) 0.0376(10) 0.0022(8) 0.0067(8) -0.0002(8)
C2 0.0381(12) 0.0539(14) 0.0584(14) -0.0075(10) 0.0101(10) -0.0041(11)
C3 0.0569(14) 0.0446(13) 0.0545(13) -0.0121(11) 0.0086(11) -0.0067(10)
C4 0.0606(15) 0.0399(12) 0.0494(13) 0.0056(10) 0.0115(11) -0.0023(10)
C5 0.0400(11) 0.0458(12) 0.0441(12) 0.0050(9) 0.0101(9) 0.0017(9)
C6 0.0343(11) 0.0402(11) 0.0348(10) 0.0004(8) 0.0057(8) 0.0014(8)
C7 0.0313(10) 0.0391(11) 0.0402(11) 0.0010(8) 0.0073(8) 0.0027(8)
C8 0.0344(11) 0.0439(12) 0.0467(12) 0.0063(9) 0.0055(9) 0.0026(9)
C9 0.0363(11) 0.0388(11) 0.0474(12) 0.0045(9) 0.0062(9) 0.0019(9)
C10 0.0379(12) 0.0509(13) 0.0753(16) 0.0009(10) 0.0181(11) -0.0071(11)
C11 0.0512(14) 0.0487(14) 0.0795(17) 0.0033(11) 0.0231(12) -0.0166(12)
C12 0.0456(12) 0.0395(12) 0.0541(13) 0.0005(10) 0.0034(10) -0.0021(10)
C13 0.0421(13) 0.0430(13) 0.0872(18) -0.0002(10) 0.0184(12) 0.0070(12)
C14 0.0450(13) 0.0403(12) 0.0776(16) 0.0080(10) 0.0232(11) 0.0052(11)
C15 0.0696(16) 0.0463(13) 0.0631(15) 0.0062(12) 0.0040(12) -0.0123(11)
C16 0.0414(11) 0.0371(11) 0.0417(11) -0.0007(9) 0.0070(9) 0.0015(9)
C17 0.0414(12) 0.0529(13) 0.0557(14) -0.0042(10) 0.0029(10) -0.0012(11)
C18 0.0611(15) 0.0502(14) 0.0536(14) -0.0081(11) 0.0005(11) -0.0092(11)
C19 0.0667(16) 0.0561(15) 0.0543(14) -0.0017(12) 0.0160(12) -0.0155(11)
C20 0.0485(13) 0.0539(14) 0.0581(14) 0.0030(10) 0.0162(11) -0.0091(11)
C21 0.0400(11) 0.0389(11) 0.0428(11) -0.0011(9) 0.0089(9) 0.0012(9)
C22 0.0341(11) 0.0389(11) 0.0410(11) 0.0017(8) 0.0072(8) 0.0019(9)
C23 0.0315(11) 0.0453(12) 0.0446(11) 0.0024(9) 0.0096(9) 0.0001(9)
C24 0.0315(10) 0.0409(11) 0.0449(11) 0.0001(8) 0.0125(9) -0.0004(9)
C25 0.0336(11) 0.0478(12) 0.0506(12) 0.0028(9) 0.0116(9) 0.0047(10)
C26 0.0470(12) 0.0380(11) 0.0616(14) 0.0011(9) 0.0205(11) -0.0009(10)
C27 0.0468(13) 0.0470(13) 0.0504(13) -0.0101(10) 0.0172(10) -0.0079(10)
C28 0.0427(12) 0.0525(13) 0.0425(12) -0.0026(10) 0.0057(9) 0.0024(10)
C29 0.0390(11) 0.0409(11) 0.0476(12) 0.0016(9) 0.0102(9) 0.0008(9)
C30 0.099(2) 0.0647(18) 0.094(2) -0.0100(16) 0.0307(17) -0.0342(15)

loop_
_atom_type_symbol
_atom_type_description
_atom_type_scat_dispersion_real
_atom_type_scat_dispersion_imag
_atom_type_scat_source
C C 0.0033 0.0016 'International Tables Vol C Tables 4.2.6.8 and 6.1.1.4'
H H 0.0000 0.0000 'International Tables Vol C Tables 4.2.6.8 and 6.1.1.4'
N N 0.0061 0.0033 'International Tables Vol C Tables 4.2.6.8 and 6.1.1.4'
O O 0.0106 0.0060 'International Tables Vol C Tables 4.2.6.8 and 6.1.1.4'

loop_
_geom_angle_atom_site_label_1
_geom_angle_atom_site_label_2
_geom_angle_atom_site_label_3
_geom_angle
_geom_angle_publ_flag
C12 O2 C15 117.70(17) yes
C27 O4 C30 118.6(2) yes
C7 N1 C1 106.41(15) ?
C7 N1 H1A 126.8 ?
C1 N1 H1A 126.8 ?
C7 N2 C6 104.15(15) ?
C8 N3 C7 125.68(16) yes
C8 N3 H3A 117.2 ?
C7 N3 H3A 117.2 ?
C22 N4 C16 107.05(16) ?
C22 N4 H4A 126.5 ?
C16 N4 H4A 126.5 ?
C22 N5 C21 103.97(16) ?
C23 N6 C22 125.47(16) yes
C23 N6 H6A 117.3 ?
C22 N6 H6A 117.3 ?
C2 C1 N1 131.78(18) ?
C2 C1 C6 122.83(18) ?
N1 C1 C6 105.38(16) ?
C3 C2 C1 116.89(19) ?
C3 C2 H2B 121.6 ?
C1 C2 H2B 121.6 ?
C2 C3 C4 121.0(2) ?
C2 C3 H3B 119.5 ?
C4 C3 H3B 119.5 ?
C5 C4 C3 122.04(19) ?
C5 C4 H4B 119.0 ?
C3 C4 H4B 119.0 ?
C4 C5 C6 117.65(19) ?
C4 C5 H5B 121.2 ?
C6 C5 H5B 121.2 ?
C1 C6 C5 119.61(17) ?
C1 C6 N2 109.86(16) ?
C5 C6 N2 130.54(17) ?
N2 C7 N1 114.18(17) ?
N2 C7 N3 121.66(17) ?
N1 C7 N3 124.16(17) ?
O1 C8 N3 121.91(18) ?
O1 C8 C9 122.13(17) ?
N3 C8 C9 115.96(17) yes
C10 C9 C14 117.58(19) ?
C10 C9 C8 118.95(18) ?
C14 C9 C8 123.45(18) ?
C9 C10 C11 121.7(2) ?
C9 C10 H10A 119.1 ?
C11 C10 H10A 119.1 ?
C12 C11 C10 119.9(2) ?
C12 C11 H11A 120.1 ?
C10 C11 H11A 120.1 ?
O2 C12 C11 124.63(19) ?
O2 C12 C13 116.24(19) ?
C11 C12 C13 119.1(2) ?
C14 C13 C12 120.6(2) ?
C14 C13 H13A 119.7 ?
C12 C13 H13A 119.7 ?
C13 C14 C9 121.1(2) ?
C13 C14 H14A 119.5 ?
C9 C14 H14A 119.5 ?
O2 C15 H15A 109.5 ?
O2 C15 H15B 109.5 ?
H15A C15 H15B 109.5 ?
O2 C15 H15C 109.5 ?
H15A C15 H15C 109.5 ?
H15B C15 H15C 109.5 ?
C17 C16 N4 133.19(19) ?
C17 C16 C21 122.13(19) ?
N4 C16 C21 104.66(16) ?
C16 C17 C18 117.3(2) ?
C16 C17 H17A 121.3 ?
C18 C17 H17A 121.3 ?
C17 C18 C19 121.2(2) ?
C17 C18 H18A 119.4 ?
C19 C18 H18A 119.4 ?
C20 C19 C18 121.6(2) ?
C20 C19 H19A 119.2 ?
C18 C19 H19A 119.2 ?
C19 C20 C21 117.8(2) ?
C19 C20 H20A 121.1 ?
C21 C20 H20A 121.1 ?
C20 C21 C16 119.94(19) ?
C20 C21 N5 129.48(18) ?
C16 C21 N5 110.57(17) ?
N5 C22 N4 113.74(17) ?
N5 C22 N6 121.73(17) ?
N4 C22 N6 124.53(17) ?
O3 C23 N6 122.27(18) ?
O3 C23 C24 123.02(17) ?
N6 C23 C24 114.70(16) yes
C25 C24 C29 118.37(19) ?
C25 C24 C23 120.00(18) ?
C29 C24 C23 121.58(18) ?
C26 C25 C24 121.28(19) ?
C26 C25 H25A 119.4 ?
C24 C25 H25A 119.4 ?
C25 C26 C27 119.23(19) ?
C25 C26 H26A 120.4 ?
C27 C26 H26A 120.4 ?
O4 C27 C28 115.3(2) ?
O4 C27 C26 124.6(2) ?
C28 C27 C26 120.17(19) ?
C29 C28 C27 120.2(2) ?
C29 C28 H28A 119.9 ?
C27 C28 H28A 119.9 ?
C28 C29 C24 120.72(19) ?
C28 C29 H29A 119.6 ?
C24 C29 H29A 119.6 ?
O4 C30 H30A 109.5 ?
O4 C30 H30B 109.5 ?
H30A C30 H30B 109.5 ?
O4 C30 H30C 109.5 ?
H30A C30 H30C 109.5 ?
H30B C30 H30C 109.5 ?

loop_
_geom_bond_atom_site_label_1
_geom_bond_atom_site_label_2
_geom_bond_distance
_geom_bond_publ_flag
O1 C8 1.229(2) yes
O2 C12 1.359(2) yes
O2 C15 1.426(3) ?
O3 C23 1.227(2) yes
O4 C27 1.368(2) ?
O4 C30 1.422(3) yes
N1 C7 1.349(2) ?
N1 C1 1.388(2) ?
N1 H1A 0.8600 ?
N2 C7 1.316(2) ?
N2 C6 1.396(2) ?
N3 C8 1.367(2) yes
N3 C7 1.383(2) yes
N3 H3A 0.8600 ?
N4 C22 1.353(2) ?
N4 C16 1.389(2) ?
N4 H4A 0.8600 ?
N5 C22 1.319(2) ?
N5 C21 1.396(2) ?
N6 C23 1.367(2) yes
N6 C22 1.375(2) yes
N6 H6A 0.8600 ?
C1 C2 1.382(3) ?
C1 C6 1.395(3) ?
C2 C3 1.381(3) ?
C2 H2B 0.9300 ?
C3 C4 1.393(3) ?
C3 H3B 0.9300 ?
C4 C5 1.376(3) ?
C4 H4B 0.9300 ?
C5 C6 1.395(3) ?
C5 H5B 0.9300 ?
C8 C9 1.487(3) ?
C9 C10 1.381(3) ?
C9 C14 1.389(3) ?
C10 C11 1.385(3) ?
C10 H10A 0.9300 ?
C11 C12 1.376(3) ?
C11 H11A 0.9300 ?
C12 C13 1.382(3) ?
C13 C14 1.375(3) ?
C13 H13A 0.9300 ?
C14 H14A 0.9300 ?
C15 H15A 0.9600 ?
C15 H15B 0.9600 ?
C15 H15C 0.9600 ?
C16 C17 1.380(3) ?
C16 C21 1.396(3) ?
C17 C18 1.382(3) ?
C17 H17A 0.9300 ?
C18 C19 1.384(3) ?
C18 H18A 0.9300 ?
C19 C20 1.382(3) ?
C19 H19A 0.9300 ?
C20 C21 1.392(3) ?
C20 H20A 0.9300 ?
C23 C24 1.486(3) ?
C24 C25 1.392(3) ?
C24 C29 1.393(3) ?
C25 C26 1.384(3) ?
C25 H25A 0.9300 ?
C26 C27 1.388(3) ?
C26 H26A 0.9300 ?
C27 C28 1.383(3) ?
C28 C29 1.378(3) ?
C28 H28A 0.9300 ?
C29 H29A 0.9300 ?
C30 H30A 0.9600 ?
C30 H30B 0.9600 ?
C30 H30C 0.9600 ?

loop_
_geom_hbond_atom_site_label_D
_geom_hbond_atom_site_label_H
_geom_hbond_atom_site_label_A
_geom_hbond_site_symmetry_A
_geom_hbond_distance_DH
_geom_hbond_distance_HA
_geom_hbond_distance_DA
_geom_hbond_angle_DHA
_geom_hbond_publ_flag
C5 H5B Cg6 3_666 0.93 2.80 3.515 135 yes
C15 H15B Cg1 4_565 0.96 2.71 3.319 121 yes
C19 H19A Cg2 4_554 0.93 2.89 3.728 151 yes
C25 H25A Cg2 3_666 0.93 2.99 3.558 120 yes
N1 H1A O1 1_555 0.86 2.21 2.716(2) 117 yes
N1 H1A O3 3_566 0.86 2.32 3.072(2) 145 yes
N3 H3A N5 3_666 0.86 2.19 2.979(2) 152 yes
N4 H4A O3 1_555 0.86 2.25 2.733(2) 116 yes
N4 H4A O1 3_566 0.86 2.52 3.240(2) 142 yes
N6 H6A N2 3_666 0.86 2.08 2.845(2) 147 yes

loop_
_geom_torsion_atom_site_label_1
_geom_torsion_atom_site_label_2
_geom_torsion_atom_site_label_3
_geom_torsion_atom_site_label_4
_geom_torsion
C7 N1 C1 C2 178.7(2)
C7 N1 C1 C6 0.0(2)
N1 C1 C2 C3 -179.1(2)
C6 C1 C2 C3 -0.5(3)
C1 C2 C3 C4 0.1(3)
C2 C3 C4 C5 0.0(3)
C3 C4 C5 C6 0.1(3)
C2 C1 C6 C5 0.7(3)
N1 C1 C6 C5 179.60(16)
C2 C1 C6 N2 -179.70(18)
N1 C1 C6 N2 -0.8(2)
C4 C5 C6 C1 -0.5(3)
C4 C5 C6 N2 180.00(19)
C7 N2 C6 C1 1.3(2)
C7 N2 C6 C5 -179.1(2)
C6 N2 C7 N1 -1.4(2)
C6 N2 C7 N3 179.16(16)
C1 N1 C7 N2 0.9(2)
C1 N1 C7 N3 -179.64(17)
C8 N3 C7 N2 176.15(18)
C8 N3 C7 N1 -3.2(3)
C7 N3 C8 O1 0.9(3)
C7 N3 C8 C9 -178.75(17)
O1 C8 C9 C10 19.1(3)
N3 C8 C9 C10 -161.23(19)
O1 C8 C9 C14 -159.3(2)
N3 C8 C9 C14 20.3(3)
C14 C9 C10 C11 -0.3(3)
C8 C9 C10 C11 -178.8(2)
C9 C10 C11 C12 -0.6(4)
C15 O2 C12 C11 -17.0(3)
C15 O2 C12 C13 162.6(2)
C10 C11 C12 O2 -179.5(2)
C10 C11 C12 C13 0.9(4)
O2 C12 C13 C14 -179.9(2)
C11 C12 C13 C14 -0.3(4)
C12 C13 C14 C9 -0.6(4)
C10 C9 C14 C13 0.9(3)
C8 C9 C14 C13 179.4(2)
C22 N4 C16 C17 -178.2(2)
C22 N4 C16 C21 0.1(2)
N4 C16 C17 C18 178.1(2)
C21 C16 C17 C18 0.0(3)
C16 C17 C18 C19 -0.3(3)
C17 C18 C19 C20 0.5(4)
C18 C19 C20 C21 -0.4(3)
C19 C20 C21 C16 0.1(3)
C19 C20 C21 N5 -178.7(2)
C17 C16 C21 C20 0.1(3)
N4 C16 C21 C20 -178.49(18)
C17 C16 C21 N5 179.08(18)
N4 C16 C21 N5 0.5(2)
C22 N5 C21 C20 177.9(2)
C22 N5 C21 C16 -1.0(2)
C21 N5 C22 N4 1.1(2)
C21 N5 C22 N6 -178.54(17)
C16 N4 C22 N5 -0.8(2)
C16 N4 C22 N6 178.82(18)
C23 N6 C22 N5 170.12(18)
C23 N6 C22 N4 -9.5(3)
C22 N6 C23 O3 -1.0(3)
C22 N6 C23 C24 178.20(18)
O3 C23 C24 C25 -39.1(3)
N6 C23 C24 C25 141.66(18)
O3 C23 C24 C29 138.4(2)
N6 C23 C24 C29 -40.8(3)
C29 C24 C25 C26 -0.9(3)
C23 C24 C25 C26 176.74(18)
C24 C25 C26 C27 -1.2(3)
C30 O4 C27 C28 -168.5(2)
C30 O4 C27 C26 11.9(3)
C25 C26 C27 O4 -178.49(19)
C25 C26 C27 C28 2.0(3)
O4 C27 C28 C29 179.81(18)
C26 C27 C28 C29 -0.6(3)
C27 C28 C29 C24 -1.6(3)
C25 C24 C29 C28 2.3(3)
C23 C24 C29 C28 -175.31(18)

loop_
_cod_related_entry_id
_cod_related_entry_database
_cod_related_entry_code
1 ChemSpider 1559671
